data_4117896
loop_
_publ_author_name
'Shintani, Ryo'
'Otomo, Haruka'
'Ota, Kensuke'
'Hayashi, Tamio'

_publ_section_title
;
 Palladium-Catalyzed Asymmetric Synthesis of Silicon-Stereogenic
 Dibenzosiloles via Enantioselective C-H Bond Functionalization
;
_journal_coden_ASTM JACSAT
_journal_issue 17
_journal_name_full 'Journal of the American Chemical Society'
_journal_page_first 7305
_journal_page_last 7308
_journal_paper_doi 10.1021/ja302278s
_journal_volume 134
_journal_year 2012
_chemical_absolute_configuration 'CHOOSE rm ad rmad syn or unk'
_chemical_formula_moiety 'C40 H42 Cl2 Si2 '
_chemical_formula_sum 'C40 H42 Cl2 Si2'
_chemical_formula_weight 649.85
_space_group_IT_number 4
_symmetry_cell_setting monoclinic
_symmetry_Int_Tables_number 4
_symmetry_space_group_name_Hall 'P 2yb'
_symmetry_space_group_name_H-M 'P 1 21 1'
_cell_angle_alpha 90.0000
_cell_angle_beta 100.1159(10)
_cell_angle_gamma 90.0000
_cell_formula_units_Z 2
_cell_length_a 9.38743(17)
_cell_length_b 16.3753(3)
_cell_length_c 11.4505(2)
_cell_measurement_reflns_used 11446
_cell_measurement_temperature 93.1
_cell_measurement_theta_max 68.3
_cell_measurement_theta_min 3.9
_cell_volume 1732.83(5)
_computing_cell_refinement PROCESS-AUTO
_computing_data_collection PROCESS-AUTO
_computing_data_reduction CrystalStructure
_computing_publication_material 'CrystalStructure 3.8'
_computing_structure_refinement SHELXL
_computing_structure_solution SIR92
_diffrn_ambient_temperature 93(1)
_diffrn_detector_area_resol_mean 10.00
_diffrn_measured_fraction_theta_full 0.999
_diffrn_measured_fraction_theta_max 0.999
_diffrn_measurement_device_type 'Rigaku RAXIS-RAPID'
_diffrn_measurement_method \w
_diffrn_radiation_type 'Cu K\a'
_diffrn_radiation_wavelength 1.54187
_diffrn_reflns_av_R_equivalents 0.054
_diffrn_reflns_limit_h_max 11
_diffrn_reflns_limit_h_min -11
_diffrn_reflns_limit_k_max 19
_diffrn_reflns_limit_k_min -19
_diffrn_reflns_limit_l_max 13
_diffrn_reflns_limit_l_min -13
_diffrn_reflns_number 18028
_diffrn_reflns_theta_full 68.25
_diffrn_reflns_theta_max 68.25
_exptl_absorpt_coefficient_mu 2.545
_exptl_absorpt_correction_T_max 0.601
_exptl_absorpt_correction_T_min 0.502
_exptl_absorpt_correction_type multi-scan
_exptl_absorpt_process_details
;
    Higashi, T. (1995). Program for Absorption Correction.
    Rigaku Corporation, Tokyo, Japan.
;
_exptl_crystal_colour colorless
_exptl_crystal_density_diffrn 1.245
_exptl_crystal_description prism
_exptl_crystal_F_000 688.00
_exptl_crystal_size_max 0.40
_exptl_crystal_size_mid 0.40
_exptl_crystal_size_min 0.20
_refine_diff_density_max 0.45
_refine_diff_density_min -0.30
_refine_ls_abs_structure_details 'Flack, H. D. (1983), Acta Cryst. A39, 876-881.  2647 Friedel Pairs'
_refine_ls_abs_structure_Flack 0.010(19)
_refine_ls_extinction_method none
_refine_ls_goodness_of_fit_ref 1.081
_refine_ls_hydrogen_treatment refall
_refine_ls_number_parameters 399
_refine_ls_number_reflns 5947
_refine_ls_R_factor_gt 0.0492
_refine_ls_shift/su_max 0.0080
_refine_ls_structure_factor_coef Fsqd
_refine_ls_weighting_details 'w = 1/[\s^2^(Fo^2^)+(0.0547P)^2^+1.0830P] where P=(Fo^2^+2Fc^2^)/3'
_refine_ls_weighting_scheme calc
_refine_ls_wR_factor_ref 0.1305
_reflns_number_gt 5191
_reflns_number_total 5947
_reflns_threshold_expression F^2^>2.0\s(F^2^)
_cod_data_source_file ja302278s_si_003.cif
_cod_data_source_block '_11128yuki'
_cod_original_cell_volume 1732.82(5)
_cod_original_formula_sum 'C40 H42 Cl2 Si2 '
_cod_database_code 4117896

loop_
_symmetry_equiv_pos_site_id
_symmetry_equiv_pos_as_xyz
1 +X,+Y,+Z
2 -X,1/2+Y,-Z

loop_
_atom_site_label
_atom_site_type_symbol
_atom_site_fract_x
_atom_site_fract_y
_atom_site_fract_z
_atom_site_U_iso_or_equiv
_atom_site_adp_type
_atom_site_occupancy
_atom_site_symmetry_multiplicity
_atom_site_calc_flag
_atom_site_refinement_flags
Cl(1) Cl 1.17649(12) 0.43503(8) 0.70237(9) 0.0450(3) Uani 1.00 1 d .
Cl(2) Cl 0.97508(12) 0.53260(7) 0.87472(9) 0.0377(2) Uani 1.00 1 d .
Si(1) Si 0.87547(10) 0.16030(6) 0.71937(8) 0.0202(2) Uani 1.00 1 d .
Si(2) Si 1.40553(10) 0.24333(6) 1.15436(8) 0.0200(2) Uani 1.00 1 d .
C(15) C 1.0005(4) 0.2788(2) 1.2167(3) 0.0251(8) Uani 1.00 1 d .
C(18) C 1.2704(4) 0.2983(2) 1.3591(3) 0.0246(8) Uani 1.00 1 d .
C(10) C 1.2656(3) 0.2173(2) 1.0207(3) 0.0203(8) Uani 1.00 1 d .
C(14) C 1.1250(4) 0.2620(2) 1.1709(3) 0.0228(8) Uani 1.00 1 d .
C(3) C 1.1320(4) 0.0990(2) 0.4621(3) 0.0278(9) Uani 1.00 1 d .
C(19) C 0.7634(3) 0.2512(2) 0.6614(3) 0.0227(8) Uani 1.00 1 d .
C(31) C 0.7734(4) 0.0651(2) 0.7475(3) 0.0222(8) Uani 1.00 1 d .
C(13) C 1.2628(4) 0.2722(2) 1.2424(3) 0.0235(8) Uani 1.00 1 d .
C(16) C 1.0117(4) 0.3050(2) 1.3333(3) 0.0271(8) Uani 1.00 1 d .
C(30) C 1.5946(4) 0.3791(2) 1.2156(3) 0.0281(8) Uani 1.00 1 d .
C(11) C 1.1272(3) 0.2313(2) 1.0490(3) 0.0215(7) Uani 1.00 1 d .
C(25) C 1.5242(4) 0.3298(2) 1.1239(3) 0.0256(8) Uani 1.00 1 d .
C(5) C 1.2803(3) 0.1334(2) 0.6495(3) 0.0238(8) Uani 1.00 1 d .
C(12) C 1.0039(4) 0.2169(2) 0.9633(3) 0.0208(8) Uani 1.00 1 d .
C(7) C 1.0169(3) 0.1888(2) 0.8508(3) 0.0185(7) Uani 1.00 1 d .
C(29) C 1.6896(4) 0.4407(2) 1.1933(3) 0.0341(9) Uani 1.00 1 d .
C(6) C 1.1556(3) 0.1488(2) 0.6985(3) 0.0202(7) Uani 1.00 1 d .
C(1) C 1.0181(3) 0.1386(2) 0.6271(3) 0.0210(8) Uani 1.00 1 d .
C(28) C 1.7125(4) 0.4550(2) 1.0790(4) 0.0368(10) Uani 1.00 1 d .
C(2) C 1.0082(4) 0.1139(2) 0.5099(3) 0.0251(8) Uani 1.00 1 d .
C(38) C 1.6129(4) 0.1761(2) 1.3374(3) 0.0331(9) Uani 1.00 1 d .
C(4) C 1.2664(4) 0.1102(2) 0.5326(3) 0.0271(9) Uani 1.00 1 d .
C(35) C 1.5195(4) 0.1533(2) 1.2174(3) 0.0241(8) Uani 1.00 1 d .
C(32) C 0.6684(4) 0.0393(3) 0.6337(3) 0.0318(9) Uani 1.00 1 d .
C(26) C 1.5511(4) 0.3453(2) 1.0092(3) 0.0326(9) Uani 1.00 1 d .
C(34) C 0.6902(4) 0.0755(2) 0.8505(3) 0.0285(9) Uani 1.00 1 d .
C(39) C 1.0110(4) 0.4256(2) 0.8758(3) 0.0370(10) Uani 1.00 1 d .
C(8) C 1.1550(3) 0.1757(2) 0.8222(3) 0.0214(8) Uani 1.00 1 d .
C(9) C 1.2782(3) 0.1893(2) 0.9084(3) 0.0203(7) Uani 1.00 1 d .
C(33) C 0.8838(4) -0.0033(2) 0.7818(3) 0.0294(9) Uani 1.00 1 d .
C(21) C 0.7531(5) 0.3807(2) 0.5555(3) 0.0425(11) Uani 1.00 1 d .
C(22) C 0.6150(5) 0.3955(3) 0.5794(3) 0.0400(11) Uani 1.00 1 d .
C(37) C 1.6178(4) 0.1271(2) 1.1302(3) 0.0329(9) Uani 1.00 1 d .
C(36) C 1.4206(4) 0.0817(2) 1.2353(3) 0.0301(9) Uani 1.00 1 d .
C(20) C 0.8235(4) 0.3096(2) 0.5968(3) 0.0317(9) Uani 1.00 1 d .
C(27) C 1.6444(4) 0.4064(2) 0.9877(4) 0.0407(11) Uani 1.00 1 d .
C(24) C 0.6254(4) 0.2688(2) 0.6848(4) 0.0361(10) Uani 1.00 1 d .
C(23) C 0.5530(5) 0.3398(3) 0.6438(4) 0.0459(12) Uani 1.00 1 d .
C(17) C 1.1465(4) 0.3142(2) 1.4052(3) 0.0272(9) Uani 1.00 1 d .
C(40) C 1.1600(4) 0.4077(2) 0.8511(4) 0.0391(10) Uani 1.00 1 d .
H(1) H 0.9226 0.1021 0.4610 0.028 Uiso 1.00 1 c R
H(2) H 1.1159 0.0788 0.3757 0.032 Uiso 1.00 1 c R
H(4) H 1.3772 0.1422 0.7012 0.028 Uiso 1.00 1 c R
H(5) H 1.3699 0.1764 0.8883 0.023 Uiso 1.00 1 c R
H(7) H 0.8943 0.2746 1.1644 0.029 Uiso 1.00 1 c R
H(10) H 1.3594 0.3033 1.4033 0.028 Uiso 1.00 1 c R
H(13) H 0.5644 0.4438 0.5511 0.048 Uiso 1.00 1 c R
H(14) H 0.4590 0.3498 0.6607 0.055 Uiso 1.00 1 c R
H(19) H 1.7386 0.4729 1.2569 0.041 Uiso 1.00 1 c R
H(20) H 1.5810 0.3705 1.3070 0.034 Uiso 1.00 1 c R
H(27) H 0.7589 0.0829 0.9246 0.034 Uiso 1.00 1 c R
H(28) H 0.6314 0.0267 0.8565 0.034 Uiso 1.00 1 c R
H(30) H 1.3565 0.0979 1.2902 0.036 Uiso 1.00 1 c R
H(31) H 1.4797 0.0350 1.2684 0.036 Uiso 1.00 1 c R
H(33) H 1.7019 0.0978 1.1732 0.040 Uiso 1.00 1 c R
H(34) H 1.6503 0.1755 1.0920 0.040 Uiso 1.00 1 c R
H(39) H 1.0018 0.4028 0.9543 0.044 Uiso 1.00 1 c R
H(40) H 0.9383 0.3984 0.8152 0.044 Uiso 1.00 1 c R
H(41) H 1.1809 0.3488 0.8634 0.047 Uiso 1.00 1 c R
H(42) H 1.2322 0.4386 0.9076 0.047 Uiso 1.00 1 c R
H(11) H 0.9178 0.3001 0.5802 0.038 Uiso 1.00 1 c R
H(12) H 0.7983 0.4191 0.5115 0.051 Uiso 1.00 1 c R
H(15) H 0.5802 0.2312 0.7299 0.043 Uiso 1.00 1 c R
H(16) H 1.5040 0.3130 0.9449 0.039 Uiso 1.00 1 c R
H(17) H 1.6618 0.4150 0.9093 0.049 Uiso 1.00 1 c R
H(18) H 1.7747 0.4980 1.0636 0.044 Uiso 1.00 1 c R
H(24) H 0.8991 -0.0323 0.7102 0.035 Uiso 1.00 1 c R
H(25) H 0.8473 -0.0415 0.8355 0.035 Uiso 1.00 1 c R
H(26) H 0.9756 0.0202 0.8217 0.035 Uiso 1.00 1 c R
H(29) H 0.6270 0.1234 0.8360 0.034 Uiso 1.00 1 c R
H(21) H 0.5747 0.0660 0.6318 0.038 Uiso 1.00 1 c R
H(22) H 0.6556 -0.0201 0.6335 0.038 Uiso 1.00 1 c R
H(23) H 0.7086 0.0556 0.5638 0.038 Uiso 1.00 1 c R
H(32) H 1.3623 0.0663 1.1589 0.036 Uiso 1.00 1 c R
H(36) H 1.7059 0.1980 1.3242 0.040 Uiso 1.00 1 c R
H(37) H 1.6297 0.1273 1.3876 0.040 Uiso 1.00 1 c R
H(38) H 1.5625 0.2174 1.3769 0.040 Uiso 1.00 1 c R
H(35) H 1.5638 0.0912 1.0696 0.040 Uiso 1.00 1 c R
H(9) H 1.1535 0.3313 1.4853 0.033 Uiso 1.00 1 c R
H(8) H 0.9266 0.3167 1.3643 0.032 Uiso 1.00 1 c R
H(6) H 0.9106 0.2263 0.9819 0.025 Uiso 1.00 1 c R
H(3) H 1.3510 0.1017 0.4993 0.032 Uiso 1.00 1 c R

loop_
_atom_site_aniso_label
_atom_site_aniso_U_11
_atom_site_aniso_U_22
_atom_site_aniso_U_33
_atom_site_aniso_U_12
_atom_site_aniso_U_13
_atom_site_aniso_U_23
Cl(1) 0.0499(6) 0.0484(7) 0.0405(5) -0.0044(5) 0.0186(4) -0.0114(5)
Cl(2) 0.0452(6) 0.0357(6) 0.0325(5) 0.0104(5) 0.0074(4) 0.0008(4)
Si(1) 0.0192(4) 0.0246(5) 0.0167(4) 0.0002(4) 0.0029(3) -0.0021(4)
Si(2) 0.0205(5) 0.0232(5) 0.0161(4) -0.0012(4) 0.0024(3) -0.0008(4)
C(15) 0.023(2) 0.031(2) 0.0216(18) -0.0045(17) 0.0050(15) -0.0013(16)
C(18) 0.024(2) 0.027(2) 0.0215(18) 0.0005(17) 0.0013(15) -0.0016(16)
C(10) 0.0184(18) 0.021(2) 0.0193(17) -0.0010(15) -0.0018(13) 0.0005(14)
C(14) 0.0250(19) 0.023(2) 0.0202(17) -0.0018(16) 0.0029(14) 0.0008(15)
C(3) 0.033(2) 0.036(2) 0.0146(17) 0.0026(18) 0.0037(15) -0.0006(16)
C(19) 0.0258(19) 0.026(2) 0.0159(16) 0.0009(17) 0.0012(14) -0.0050(15)
C(31) 0.0219(18) 0.025(2) 0.0190(17) 0.0011(16) 0.0023(14) 0.0006(15)
C(13) 0.025(2) 0.024(2) 0.0217(18) 0.0033(16) 0.0038(15) -0.0002(15)
C(16) 0.028(2) 0.031(2) 0.0247(19) 0.0004(18) 0.0115(16) -0.0004(17)
C(30) 0.027(2) 0.028(2) 0.030(2) 0.0040(17) 0.0073(16) -0.0044(17)
C(11) 0.0237(18) 0.021(2) 0.0214(17) 0.0016(16) 0.0095(14) 0.0026(15)
C(25) 0.025(2) 0.025(2) 0.0263(19) -0.0001(16) 0.0019(15) 0.0001(16)
C(5) 0.0184(18) 0.029(2) 0.0237(18) -0.0019(16) 0.0036(14) -0.0022(16)
C(12) 0.0212(18) 0.022(2) 0.0201(17) 0.0015(15) 0.0053(14) 0.0017(14)
C(7) 0.0196(18) 0.0173(19) 0.0186(17) 0.0015(15) 0.0035(13) 0.0018(14)
C(29) 0.029(2) 0.024(2) 0.048(2) -0.0032(18) 0.0028(18) -0.0067(19)
C(6) 0.0229(18) 0.0179(19) 0.0202(17) 0.0013(15) 0.0050(14) 0.0024(15)
C(1) 0.0206(18) 0.024(2) 0.0183(17) -0.0002(15) 0.0033(14) 0.0012(15)
C(28) 0.029(2) 0.030(2) 0.051(2) -0.0056(18) 0.0071(19) 0.006(2)
C(2) 0.026(2) 0.027(2) 0.0202(18) 0.0004(17) 0.0006(15) -0.0033(16)
C(38) 0.032(2) 0.034(2) 0.028(2) 0.0039(19) -0.0076(16) 0.0044(18)
C(4) 0.025(2) 0.033(2) 0.0250(19) 0.0040(17) 0.0112(16) 0.0013(17)
C(35) 0.0271(19) 0.027(2) 0.0180(17) 0.0019(17) 0.0047(14) 0.0004(16)
C(32) 0.030(2) 0.036(2) 0.026(2) -0.0097(19) -0.0022(16) -0.0045(18)
C(26) 0.034(2) 0.036(2) 0.027(2) -0.0090(19) 0.0027(17) 0.0046(18)
C(34) 0.025(2) 0.035(2) 0.027(2) -0.0034(18) 0.0055(16) 0.0022(17)
C(39) 0.050(2) 0.029(2) 0.034(2) -0.003(2) 0.0129(19) 0.0003(19)
C(8) 0.0233(19) 0.019(2) 0.0214(17) 0.0018(15) 0.0036(14) 0.0013(15)
C(9) 0.0186(18) 0.021(2) 0.0207(18) -0.0014(15) 0.0030(14) 0.0011(14)
C(33) 0.034(2) 0.026(2) 0.028(2) -0.0018(18) 0.0052(16) 0.0021(17)
C(21) 0.071(3) 0.031(2) 0.026(2) 0.008(2) 0.009(2) 0.0047(19)
C(22) 0.057(2) 0.032(2) 0.028(2) 0.013(2) -0.002(2) -0.0046(18)
C(37) 0.031(2) 0.036(2) 0.032(2) 0.0105(19) 0.0087(17) 0.0069(18)
C(36) 0.035(2) 0.029(2) 0.026(2) -0.0000(18) 0.0056(17) 0.0029(17)
C(20) 0.043(2) 0.033(2) 0.0213(19) 0.0066(19) 0.0100(17) 0.0035(17)
C(27) 0.041(2) 0.040(2) 0.042(2) -0.011(2) 0.0100(19) 0.010(2)
C(24) 0.029(2) 0.032(2) 0.048(2) 0.0012(19) 0.0080(19) 0.001(2)
C(23) 0.032(2) 0.049(3) 0.056(2) 0.013(2) 0.005(2) -0.006(2)
C(17) 0.036(2) 0.029(2) 0.0178(17) -0.0019(18) 0.0075(15) -0.0022(16)
C(40) 0.043(2) 0.029(2) 0.045(2) 0.006(2) 0.006(2) -0.0014(19)

loop_
_atom_type_symbol
_atom_type_description
_atom_type_scat_dispersion_real
_atom_type_scat_dispersion_imag
_atom_type_scat_source
C C 0.018 0.009
;
International Tables for Crystallography
(1992, Vol. C, Tables 4.2.6.8 and 6.1.1.4)
;
H H 0.000 0.000
;
International Tables for Crystallography
(1992, Vol. C, Table 6.1.1.4)
;
Si Si 0.254 0.330
;
International Tables for Crystallography
(1992, Vol. C, Tables 4.2.6.8 and 6.1.1.4)
;
Cl Cl 0.364 0.702
;
International Tables for Crystallography
(1992, Vol. C, Tables 4.2.6.8 and 6.1.1.4)
;

loop_
_geom_angle_atom_site_label_1
_geom_angle_atom_site_label_2
_geom_angle_atom_site_label_3
_geom_angle
_geom_angle_publ_flag
C(19) Si(1) C(31) 116.49(16) yes
C(19) Si(1) C(7) 111.05(16) yes
C(19) Si(1) C(1) 111.21(16) yes
C(31) Si(1) C(7) 112.12(15) yes
C(31) Si(1) C(1) 111.91(17) yes
C(7) Si(1) C(1) 91.35(15) yes
C(10) Si(2) C(13) 91.82(16) yes
C(10) Si(2) C(25) 111.91(16) yes
C(10) Si(2) C(35) 113.66(16) yes
C(13) Si(2) C(25) 114.50(18) yes
C(13) Si(2) C(35) 113.70(17) yes
C(25) Si(2) C(35) 110.23(17) yes
C(14) C(15) C(16) 119.8(3) yes
C(13) C(18) C(17) 121.3(3) yes
Si(2) C(10) C(11) 108.4(2) yes
Si(2) C(10) C(9) 131.8(2) yes
C(11) C(10) C(9) 119.8(3) yes
C(15) C(14) C(13) 120.1(3) yes
C(15) C(14) C(11) 124.9(3) yes
C(13) C(14) C(11) 114.9(3) yes
C(2) C(3) C(4) 119.1(3) yes
Si(1) C(19) C(20) 118.7(3) yes
Si(1) C(19) C(24) 125.2(3) yes
C(20) C(19) C(24) 116.0(3) yes
Si(1) C(31) C(32) 110.5(2) yes
Si(1) C(31) C(34) 112.5(2) yes
Si(1) C(31) C(33) 107.9(2) yes
C(32) C(31) C(34) 110.0(3) yes
C(32) C(31) C(33) 108.6(3) yes
C(34) C(31) C(33) 107.3(3) yes
Si(2) C(13) C(18) 132.3(2) yes
Si(2) C(13) C(14) 109.1(2) yes
C(18) C(13) C(14) 118.7(3) yes
C(15) C(16) C(17) 120.7(3) yes
C(25) C(30) C(29) 120.8(3) yes
C(10) C(11) C(14) 115.8(2) yes
C(10) C(11) C(12) 119.5(3) yes
C(14) C(11) C(12) 124.7(3) yes
Si(2) C(25) C(30) 121.1(3) yes
Si(2) C(25) C(26) 121.5(2) yes
C(30) C(25) C(26) 117.4(3) yes
C(6) C(5) C(4) 119.6(3) yes
C(11) C(12) C(7) 120.5(3) yes
Si(1) C(7) C(12) 131.0(2) yes
Si(1) C(7) C(8) 109.0(2) yes
C(12) C(7) C(8) 120.0(3) yes
C(30) C(29) C(28) 120.3(3) yes
C(5) C(6) C(1) 119.2(3) yes
C(5) C(6) C(8) 125.2(3) yes
C(1) C(6) C(8) 115.5(3) yes
Si(1) C(1) C(6) 108.8(2) yes
Si(1) C(1) C(2) 131.6(2) yes
C(6) C(1) C(2) 119.6(3) yes
C(29) C(28) C(27) 119.4(4) yes
C(3) C(2) C(1) 120.8(3) yes
C(3) C(4) C(5) 121.6(3) yes
Si(2) C(35) C(38) 110.3(2) yes
Si(2) C(35) C(37) 109.5(2) yes
Si(2) C(35) C(36) 109.5(2) yes
C(38) C(35) C(37) 109.6(3) yes
C(38) C(35) C(36) 109.2(3) yes
C(37) C(35) C(36) 108.7(3) yes
C(25) C(26) C(27) 121.5(3) yes
Cl(2) C(39) C(40) 111.7(3) yes
C(7) C(8) C(6) 115.2(2) yes
C(7) C(8) C(9) 119.5(3) yes
C(6) C(8) C(9) 125.3(3) yes
C(10) C(9) C(8) 120.7(3) yes
C(22) C(21) C(20) 119.0(4) yes
C(21) C(22) C(23) 119.4(4) yes
C(19) C(20) C(21) 123.2(4) yes
C(28) C(27) C(26) 120.5(4) yes
C(19) C(24) C(23) 121.6(4) yes
C(22) C(23) C(24) 120.8(4) yes
C(18) C(17) C(16) 119.5(3) yes
Cl(1) C(40) C(39) 111.7(2) yes
C(14) C(15) H(7) 122.5 no
C(16) C(15) H(7) 117.7 no
C(13) C(18) H(10) 116.9 no
C(17) C(18) H(10) 121.8 no
C(2) C(3) H(2) 116.3 no
C(4) C(3) H(2) 124.6 no
C(15) C(16) H(8) 119.7 no
C(17) C(16) H(8) 119.6 no
C(25) C(30) H(20) 122.0 no
C(29) C(30) H(20) 117.1 no
C(6) C(5) H(4) 118.1 no
C(4) C(5) H(4) 122.3 no
C(11) C(12) H(6) 119.7 no
C(7) C(12) H(6) 119.7 no
C(30) C(29) H(19) 119.8 no
C(28) C(29) H(19) 119.8 no
C(29) C(28) H(18) 120.3 no
C(27) C(28) H(18) 120.3 no
C(3) C(2) H(1) 115.2 no
C(1) C(2) H(1) 123.8 no
C(35) C(38) H(36) 109.5 no
C(35) C(38) H(37) 109.5 no
C(35) C(38) H(38) 109.5 no
H(36) C(38) H(37) 109.5 no
H(36) C(38) H(38) 109.5 no
H(37) C(38) H(38) 109.5 no
C(3) C(4) H(3) 119.2 no
C(5) C(4) H(3) 119.2 no
C(31) C(32) H(21) 109.5 no
C(31) C(32) H(22) 109.5 no
C(31) C(32) H(23) 109.5 no
H(21) C(32) H(22) 109.5 no
H(21) C(32) H(23) 109.5 no
H(22) C(32) H(23) 109.5 no
C(25) C(26) H(16) 119.3 no
C(27) C(26) H(16) 119.3 no
C(31) C(34) H(27) 109.5 no
C(31) C(34) H(28) 109.5 no
C(31) C(34) H(29) 109.5 no
H(27) C(34) H(28) 109.5 no
H(27) C(34) H(29) 109.5 no
H(28) C(34) H(29) 109.5 no
Cl(2) C(39) H(39) 109.3 no
Cl(2) C(39) H(40) 109.3 no
C(40) C(39) H(39) 109.3 no
C(40) C(39) H(40) 109.3 no
H(39) C(39) H(40) 107.9 no
C(10) C(9) H(5) 121.6 no
C(8) C(9) H(5) 117.6 no
C(31) C(33) H(24) 109.5 no
C(31) C(33) H(25) 109.5 no
C(31) C(33) H(26) 109.5 no
H(24) C(33) H(25) 109.5 no
H(24) C(33) H(26) 109.5 no
H(25) C(33) H(26) 109.5 no
C(22) C(21) H(12) 120.5 no
C(20) C(21) H(12) 120.5 no
C(21) C(22) H(13) 120.3 no
C(23) C(22) H(13) 120.3 no
C(35) C(37) H(33) 109.5 no
C(35) C(37) H(34) 109.5 no
C(35) C(37) H(35) 109.5 no
H(33) C(37) H(34) 109.5 no
H(33) C(37) H(35) 109.5 no
H(34) C(37) H(35) 109.5 no
C(35) C(36) H(30) 109.5 no
C(35) C(36) H(31) 109.5 no
C(35) C(36) H(32) 109.5 no
H(30) C(36) H(31) 109.5 no
H(30) C(36) H(32) 109.5 no
H(31) C(36) H(32) 109.5 no
C(19) C(20) H(11) 118.4 no
C(21) C(20) H(11) 118.4 no
C(28) C(27) H(17) 119.7 no
C(26) C(27) H(17) 119.7 no
C(19) C(24) H(15) 119.2 no
C(23) C(24) H(15) 119.2 no
C(22) C(23) H(14) 119.6 no
C(24) C(23) H(14) 119.6 no
C(18) C(17) H(9) 120.3 no
C(16) C(17) H(9) 120.3 no
Cl(1) C(40) H(41) 109.3 no
Cl(1) C(40) H(42) 109.3 no
C(39) C(40) H(41) 109.3 no
C(39) C(40) H(42) 109.3 no
H(41) C(40) H(42) 107.9 no

loop_
_geom_bond_atom_site_label_1
_geom_bond_atom_site_label_2
_geom_bond_distance
_geom_bond_publ_flag
Cl(1) C(40) 1.793(4) yes
Cl(2) C(39) 1.784(4) yes
Si(1) C(19) 1.876(3) yes
Si(1) C(31) 1.887(4) yes
Si(1) C(7) 1.882(3) yes
Si(1) C(1) 1.879(3) yes
Si(2) C(10) 1.882(3) yes
Si(2) C(13) 1.874(4) yes
Si(2) C(25) 1.871(4) yes
Si(2) C(35) 1.888(4) yes
C(15) C(14) 1.390(5) yes
C(15) C(16) 1.388(5) yes
C(18) C(13) 1.392(5) yes
C(18) C(17) 1.384(5) yes
C(10) C(11) 1.412(5) yes
C(10) C(9) 1.390(5) yes
C(14) C(13) 1.414(4) yes
C(14) C(11) 1.486(5) yes
C(3) C(2) 1.391(6) yes
C(3) C(4) 1.385(5) yes
C(19) C(20) 1.387(5) yes
C(19) C(24) 1.398(5) yes
C(31) C(32) 1.548(4) yes
C(31) C(34) 1.534(5) yes
C(31) C(33) 1.529(5) yes
C(16) C(17) 1.391(5) yes
C(30) C(25) 1.396(5) yes
C(30) C(29) 1.400(6) yes
C(11) C(12) 1.401(4) yes
C(25) C(26) 1.404(5) yes
C(5) C(6) 1.407(5) yes
C(5) C(4) 1.376(5) yes
C(12) C(7) 1.393(5) yes
C(7) C(8) 1.407(5) yes
C(29) C(28) 1.382(6) yes
C(6) C(1) 1.411(4) yes
C(6) C(8) 1.484(5) yes
C(1) C(2) 1.389(5) yes
C(28) C(27) 1.380(6) yes
C(38) C(35) 1.540(5) yes
C(35) C(37) 1.535(6) yes
C(35) C(36) 1.532(6) yes
C(26) C(27) 1.380(6) yes
C(39) C(40) 1.504(6) yes
C(8) C(9) 1.401(4) yes
C(21) C(22) 1.392(7) yes
C(21) C(20) 1.381(6) yes
C(22) C(23) 1.366(7) yes
C(24) C(23) 1.386(6) yes
C(15) H(7) 1.071 no
C(18) H(10) 0.902 no
C(3) H(2) 1.030 no
C(16) H(8) 0.950 no
C(30) H(20) 1.086 no
C(5) H(4) 1.005 no
C(12) H(6) 0.950 no
C(29) H(19) 0.950 no
C(28) H(18) 0.950 no
C(2) H(1) 0.916 no
C(38) H(36) 0.980 no
C(38) H(37) 0.980 no
C(38) H(38) 0.980 no
C(4) H(3) 0.950 no
C(32) H(21) 0.980 no
C(32) H(22) 0.980 no
C(32) H(23) 0.980 no
C(26) H(16) 0.950 no
C(34) H(27) 0.980 no
C(34) H(28) 0.980 no
C(34) H(29) 0.980 no
C(39) H(39) 0.990 no
C(39) H(40) 0.990 no
C(9) H(5) 0.953 no
C(33) H(24) 0.980 no
C(33) H(25) 0.980 no
C(33) H(26) 0.980 no
C(21) H(12) 0.950 no
C(22) H(13) 0.950 no
C(37) H(33) 0.980 no
C(37) H(34) 0.980 no
C(37) H(35) 0.980 no
C(36) H(30) 0.980 no
C(36) H(31) 0.980 no
C(36) H(32) 0.980 no
C(20) H(11) 0.950 no
C(27) H(17) 0.950 no
C(24) H(15) 0.950 no
C(23) H(14) 0.950 no
C(17) H(9) 0.950 no
C(40) H(41) 0.990 no
C(40) H(42) 0.990 no

loop_
_geom_contact_atom_site_label_1
_geom_contact_atom_site_label_2
_geom_contact_distance
_geom_contact_site_symmetry_2
Cl(2) C(11) 3.546(3) 2_757
Cl(2) C(12) 3.530(3) 2_757
C(3) C(17) 3.590(6) 1_554
C(11) Cl(2) 3.546(3) 2_747
C(12) Cl(2) 3.530(3) 2_747
C(12) C(39) 3.565(6) .
C(34) C(37) 3.493(5) 1_455
C(39) C(12) 3.565(6) .
C(37) C(34) 3.493(5) 1_655
C(17) C(3) 3.590(6) 1_556
Cl(1) H(1) 3.352 2_756
Cl(1) H(14) 3.107 1_655
Cl(1) H(31) 3.582 2_857
Cl(1) H(33) 3.141 2_857
Cl(1) H(11) 3.397 .
Cl(1) H(9) 2.987 1_554
Cl(2) H(2) 2.943 2_756
Cl(2) H(27) 3.190 2_757
Cl(2) H(30) 3.512 2_757
Cl(2) H(33) 3.350 2_857
Cl(2) H(17) 3.595 1_455
Cl(2) H(18) 3.157 1_455
Cl(2) H(26) 3.432 2_757
Cl(2) H(32) 3.171 2_757
C(15) H(24) 3.298 2_757
C(15) H(25) 3.370 2_757
C(15) H(36) 3.480 1_455
C(18) H(24) 3.227 2_757
C(18) H(25) 3.494 2_757
C(18) H(22) 3.052 2_757
C(10) H(41) 2.831 .
C(14) H(39) 3.434 .
C(14) H(25) 3.230 2_757
C(3) H(30) 3.126 1_554
C(3) H(12) 3.023 2_746
C(19) H(40) 3.254 .
C(19) H(38) 3.510 1_454
C(13) H(25) 3.293 2_757
C(16) H(11) 3.107 1_556
C(16) H(24) 2.862 2_757
C(16) H(25) 3.565 2_757
C(16) H(36) 3.349 1_455
C(30) H(7) 3.430 1_655
C(30) H(28) 3.227 2_757
C(30) H(22) 3.557 2_757
C(30) H(8) 3.434 1_655
C(11) H(39) 3.162 .
C(11) H(41) 2.975 .
C(25) H(7) 3.541 1_655
C(25) H(28) 3.564 2_757
C(5) H(19) 2.856 2_847
C(5) H(15) 3.229 1_655
C(5) H(29) 3.569 1_655
C(5) H(21) 3.015 1_655
C(12) H(39) 3.046 .
C(12) H(40) 3.424 .
C(12) H(41) 3.067 .
C(7) H(40) 3.520 .
C(7) H(41) 3.030 .
C(29) H(7) 3.380 1_655
C(29) H(28) 3.284 2_757
C(29) H(26) 3.434 2_857
C(29) H(8) 3.373 1_655
C(6) H(19) 3.060 2_847
C(28) H(7) 3.465 1_655
C(28) H(39) 3.393 1_655
C(28) H(26) 3.136 2_857
C(28) H(32) 3.250 2_857
C(2) H(36) 3.515 1_454
C(2) H(37) 3.590 1_454
C(38) H(1) 3.237 1_656
C(38) H(23) 3.256 1_656
C(38) H(3) 3.545 1_556
C(4) H(13) 3.377 2_746
C(4) H(19) 3.303 2_847
C(4) H(30) 3.046 1_554
C(4) H(12) 3.212 2_746
C(4) H(21) 3.006 1_655
C(32) H(4) 3.413 1_455
C(32) H(13) 3.174 2_646
C(32) H(37) 3.129 1_454
C(32) H(3) 3.268 1_455
C(26) H(7) 3.587 1_655
C(26) H(41) 3.581 .
C(26) H(42) 3.380 .
C(34) H(4) 3.314 1_455
C(34) H(5) 3.523 1_455
C(34) H(34) 3.293 1_455
C(34) H(42) 3.538 2_747
C(34) H(35) 2.969 1_455
C(39) H(17) 3.372 1_455
C(39) H(18) 3.553 1_455
C(39) H(25) 3.383 2_757
C(8) H(41) 2.877 .
C(8) H(18) 3.212 2_847
C(9) H(41) 2.785 .
C(9) H(18) 3.198 2_847
C(33) H(39) 3.393 2_747
C(33) H(18) 3.380 2_847
C(21) H(2) 3.508 2_756
C(21) H(20) 3.020 1_454
C(21) H(40) 3.182 .
C(21) H(8) 3.130 1_554
C(22) H(10) 3.225 1_454
C(22) H(20) 3.105 1_454
C(22) H(31) 3.098 2_757
C(22) H(22) 3.483 2_656
C(22) H(3) 3.523 2_756
C(37) H(7) 3.518 1_655
C(37) H(27) 2.986 1_655
C(37) H(28) 3.561 1_655
C(37) H(42) 3.451 2_847
C(37) H(29) 3.386 1_655
C(36) H(2) 3.518 1_556
C(36) H(13) 3.313 2_747
C(36) H(17) 3.216 2_847
C(36) H(3) 3.219 1_556
C(20) H(40) 2.929 .
C(20) H(38) 3.529 1_454
C(20) H(9) 3.570 1_554
C(20) H(8) 2.990 1_554
C(27) H(7) 3.548 1_655
C(27) H(39) 3.444 1_655
C(27) H(32) 3.105 2_857
C(27) H(35) 3.599 2_857
C(24) H(4) 3.149 1_455
C(24) H(16) 3.447 1_455
C(24) H(17) 3.486 1_455
C(24) H(38) 3.572 1_454
C(23) H(10) 3.080 1_454
C(23) H(31) 3.382 2_757
C(23) H(16) 3.584 1_455
C(23) H(17) 3.273 1_455
C(17) H(11) 3.192 1_556
C(17) H(24) 2.837 2_757
C(17) H(22) 3.362 2_757
C(40) H(33) 3.402 2_857
C(40) H(16) 3.574 .
H(1) Cl(1) 3.352 2_746
H(1) C(38) 3.237 1_454
H(1) H(33) 3.572 1_454
H(1) H(36) 2.818 1_454
H(1) H(37) 2.762 1_454
H(2) Cl(2) 2.943 2_746
H(2) C(21) 3.508 2_746
H(2) C(36) 3.518 1_554
H(2) H(30) 2.633 1_554
H(2) H(12) 2.965 2_746
H(4) C(32) 3.413 1_655
H(4) C(34) 3.314 1_655
H(4) C(24) 3.149 1_655
H(4) H(14) 3.534 1_655
H(4) H(19) 3.047 2_847
H(4) H(28) 3.308 1_655
H(4) H(15) 2.376 1_655
H(4) H(29) 2.589 1_655
H(4) H(21) 2.478 1_655
H(5) C(34) 3.523 1_655
H(5) H(28) 3.533 1_655
H(5) H(41) 3.320 .
H(5) H(15) 3.041 1_655
H(5) H(18) 3.308 2_847
H(5) H(29) 2.728 1_655
H(7) C(30) 3.430 1_455
H(7) C(25) 3.541 1_455
H(7) C(29) 3.380 1_455
H(7) C(28) 3.465 1_455
H(7) C(26) 3.587 1_455
H(7) C(37) 3.518 1_455
H(7) C(27) 3.548 1_455
H(7) H(33) 3.423 1_455
H(7) H(34) 2.811 1_455
H(7) H(39) 3.474 .
H(7) H(36) 3.031 1_455
H(10) C(22) 3.225 1_656
H(10) C(23) 3.080 1_656
H(10) H(13) 3.274 1_656
H(10) H(14) 3.030 1_656
H(10) H(22) 2.923 2_757
H(10) H(3) 3.485 1_556
H(13) C(4) 3.377 2_756
H(13) C(32) 3.174 2_656
H(13) C(36) 3.313 2_757
H(13) H(10) 3.274 1_454
H(13) H(20) 3.070 1_454
H(13) H(30) 3.122 2_757
H(13) H(31) 2.641 2_757
H(13) H(21) 3.023 2_656
H(13) H(22) 2.747 2_656
H(13) H(23) 3.235 2_656
H(13) H(3) 2.794 2_756
H(14) Cl(1) 3.107 1_455
H(14) H(4) 3.534 1_455
H(14) H(10) 3.030 1_454
H(14) H(31) 3.166 2_757
H(14) H(16) 3.263 1_455
H(14) H(17) 3.311 1_455
H(14) H(9) 3.215 1_454
H(19) C(5) 2.856 2_857
H(19) C(6) 3.060 2_857
H(19) C(4) 3.303 2_857
H(19) H(4) 3.047 2_857
H(19) H(28) 3.597 2_757
H(19) H(12) 3.003 1_656
H(19) H(24) 3.357 2_857
H(19) H(26) 3.075 2_857
H(19) H(8) 3.226 1_655
H(20) C(21) 3.020 1_656
H(20) C(22) 3.105 1_656
H(20) H(13) 3.070 1_656
H(20) H(28) 3.565 2_757
H(20) H(12) 2.932 1_656
H(20) H(22) 3.022 2_757
H(20) H(8) 3.315 1_655
H(27) Cl(2) 3.190 2_747
H(27) C(37) 2.986 1_455
H(27) H(33) 2.997 1_455
H(27) H(34) 2.775 1_455
H(27) H(42) 3.037 2_747
H(27) H(35) 2.683 1_455
H(28) C(30) 3.227 2_747
H(28) C(25) 3.564 2_747
H(28) C(29) 3.284 2_747
H(28) C(37) 3.561 1_455
H(28) H(4) 3.308 1_455
H(28) H(5) 3.533 1_455
H(28) H(19) 3.597 2_747
H(28) H(20) 3.565 2_747
H(28) H(42) 3.131 2_747
H(28) H(35) 2.831 1_455
H(30) Cl(2) 3.512 2_747
H(30) C(3) 3.126 1_556
H(30) C(4) 3.046 1_556
H(30) H(2) 2.633 1_556
H(30) H(13) 3.122 2_747
H(30) H(3) 2.404 1_556
H(31) Cl(1) 3.582 2_847
H(31) C(22) 3.098 2_747
H(31) C(23) 3.382 2_747
H(31) H(13) 2.641 2_747
H(31) H(14) 3.166 2_747
H(31) H(17) 2.970 2_847
H(31) H(3) 3.280 1_556
H(33) Cl(1) 3.141 2_847
H(33) Cl(2) 3.350 2_847
H(33) C(40) 3.402 2_847
H(33) H(1) 3.572 1_656
H(33) H(7) 3.423 1_655
H(33) H(27) 2.997 1_655
H(33) H(42) 2.870 2_847
H(34) C(34) 3.293 1_655
H(34) H(7) 2.811 1_655
H(34) H(27) 2.775 1_655
H(34) H(29) 3.025 1_655
H(34) H(6) 3.055 1_655
H(39) C(14) 3.434 .
H(39) C(11) 3.162 .
H(39) C(12) 3.046 .
H(39) C(28) 3.393 1_455
H(39) C(33) 3.393 2_757
H(39) C(27) 3.444 1_455
H(39) H(7) 3.474 .
H(39) H(17) 3.149 1_455
H(39) H(18) 3.079 1_455
H(39) H(25) 2.727 2_757
H(39) H(26) 3.183 2_757
H(39) H(6) 3.046 .
H(40) C(19) 3.254 .
H(40) C(12) 3.424 .
H(40) C(7) 3.520 .
H(40) C(21) 3.182 .
H(40) C(20) 2.929 .
H(40) H(11) 3.112 .
H(40) H(12) 3.511 .
H(40) H(17) 2.993 1_455
H(40) H(6) 3.439 .
H(41) C(10) 2.831 .
H(41) C(11) 2.975 .
H(41) C(12) 3.067 .
H(41) C(7) 3.030 .
H(41) C(26) 3.581 .
H(41) C(8) 2.877 .
H(41) C(9) 2.785 .
H(41) H(5) 3.320 .
H(41) H(16) 3.069 .
H(42) C(26) 3.380 .
H(42) C(34) 3.538 2_757
H(42) C(37) 3.451 2_857
H(42) H(27) 3.037 2_757
H(42) H(28) 3.131 2_757
H(42) H(33) 2.870 2_857
H(42) H(16) 3.246 .
H(42) H(25) 3.176 2_757
H(42) H(35) 3.131 2_857
H(11) Cl(1) 3.397 .
H(11) C(16) 3.107 1_554
H(11) C(17) 3.192 1_554
H(11) H(40) 3.112 .
H(11) H(9) 2.680 1_554
H(11) H(8) 2.502 1_554
H(12) C(3) 3.023 2_756
H(12) C(4) 3.212 2_756
H(12) H(2) 2.965 2_756
H(12) H(19) 3.003 1_454
H(12) H(20) 2.932 1_454
H(12) H(40) 3.511 .
H(12) H(8) 2.796 1_554
H(12) H(3) 3.295 2_756
H(15) C(5) 3.229 1_455
H(15) H(4) 2.376 1_455
H(15) H(5) 3.041 1_455
H(15) H(16) 2.997 1_455
H(16) C(24) 3.447 1_655
H(16) C(23) 3.584 1_655
H(16) C(40) 3.574 .
H(16) H(14) 3.263 1_655
H(16) H(41) 3.069 .
H(16) H(42) 3.246 .
H(16) H(15) 2.997 1_655
H(17) Cl(2) 3.595 1_655
H(17) C(39) 3.372 1_655
H(17) C(36) 3.216 2_857
H(17) C(24) 3.486 1_655
H(17) C(23) 3.273 1_655
H(17) H(14) 3.311 1_655
H(17) H(31) 2.970 2_857
H(17) H(39) 3.149 1_655
H(17) H(40) 2.993 1_655
H(17) H(32) 2.596 2_857
H(18) Cl(2) 3.157 1_655
H(18) C(39) 3.553 1_655
H(18) C(8) 3.212 2_857
H(18) C(9) 3.198 2_857
H(18) C(33) 3.380 2_857
H(18) H(5) 3.308 2_857
H(18) H(39) 3.079 1_655
H(18) H(25) 3.592 2_857
H(18) H(26) 2.505 2_857
H(18) H(32) 2.872 2_857
H(24) C(15) 3.298 2_747
H(24) C(18) 3.227 2_747
H(24) C(16) 2.862 2_747
H(24) C(17) 2.837 2_747
H(24) H(19) 3.357 2_847
H(24) H(9) 3.139 2_747
H(24) H(8) 3.164 2_747
H(25) C(15) 3.370 2_747
H(25) C(18) 3.494 2_747
H(25) C(14) 3.230 2_747
H(25) C(13) 3.293 2_747
H(25) C(16) 3.565 2_747
H(25) C(39) 3.383 2_747
H(25) H(39) 2.727 2_747
H(25) H(42) 3.176 2_747
H(25) H(18) 3.592 2_847
H(26) Cl(2) 3.432 2_747
H(26) C(29) 3.434 2_847
H(26) C(28) 3.136 2_847
H(26) H(19) 3.075 2_847
H(26) H(39) 3.183 2_747
H(26) H(18) 2.505 2_847
H(29) C(5) 3.569 1_455
H(29) C(37) 3.386 1_455
H(29) H(4) 2.589 1_455
H(29) H(5) 2.728 1_455
H(29) H(34) 3.025 1_455
H(29) H(35) 2.889 1_455
H(21) C(5) 3.015 1_455
H(21) C(4) 3.006 1_455
H(21) H(4) 2.478 1_455
H(21) H(13) 3.023 2_646
H(21) H(37) 3.099 1_454
H(21) H(3) 2.435 1_455
H(22) C(18) 3.052 2_747
H(22) C(30) 3.557 2_747
H(22) C(22) 3.483 2_646
H(22) C(17) 3.362 2_747
H(22) H(10) 2.923 2_747
H(22) H(13) 2.747 2_646
H(22) H(20) 3.022 2_747
H(22) H(9) 3.441 2_747
H(23) C(38) 3.256 1_454
H(23) H(13) 3.235 2_646
H(23) H(36) 3.598 1_454
H(23) H(37) 2.340 1_454
H(23) H(38) 3.529 1_454
H(23) H(3) 3.393 1_455
H(32) Cl(2) 3.171 2_747
H(32) C(28) 3.250 2_847
H(32) C(27) 3.105 2_847
H(32) H(17) 2.596 2_847
H(32) H(18) 2.872 2_847
H(36) C(15) 3.480 1_655
H(36) C(16) 3.349 1_655
H(36) C(2) 3.515 1_656
H(36) H(1) 2.818 1_656
H(36) H(7) 3.031 1_655
H(36) H(23) 3.598 1_656
H(36) H(8) 2.819 1_655
H(37) C(2) 3.590 1_656
H(37) C(32) 3.129 1_656
H(37) H(1) 2.762 1_656
H(37) H(21) 3.099 1_656
H(37) H(23) 2.340 1_656
H(37) H(3) 3.135 1_556
H(38) C(19) 3.510 1_656
H(38) C(20) 3.529 1_656
H(38) C(24) 3.572 1_656
H(38) H(23) 3.529 1_656
H(38) H(3) 3.237 1_556
H(35) C(34) 2.969 1_655
H(35) C(27) 3.599 2_847
H(35) H(27) 2.683 1_655
H(35) H(28) 2.831 1_655
H(35) H(42) 3.131 2_847
H(35) H(29) 2.889 1_655
H(9) Cl(1) 2.987 1_556
H(9) C(20) 3.570 1_556
H(9) H(14) 3.215 1_656
H(9) H(11) 2.680 1_556
H(9) H(24) 3.139 2_757
H(9) H(22) 3.441 2_757
H(8) C(30) 3.434 1_455
H(8) C(29) 3.373 1_455
H(8) C(21) 3.130 1_556
H(8) C(20) 2.990 1_556
H(8) H(19) 3.226 1_455
H(8) H(20) 3.315 1_455
H(8) H(11) 2.502 1_556
H(8) H(12) 2.796 1_556
H(8) H(24) 3.164 2_757
H(8) H(36) 2.819 1_455
H(6) H(34) 3.055 1_455
H(6) H(39) 3.046 .
H(6) H(40) 3.439 .
H(3) C(38) 3.545 1_554
H(3) C(32) 3.268 1_655
H(3) C(22) 3.523 2_746
H(3) C(36) 3.219 1_554
H(3) H(10) 3.485 1_554
H(3) H(13) 2.794 2_746
H(3) H(30) 2.404 1_554
H(3) H(31) 3.280 1_554
H(3) H(12) 3.295 2_746
H(3) H(21) 2.435 1_655
H(3) H(23) 3.393 1_655
H(3) H(37) 3.135 1_554
H(3) H(38) 3.237 1_554

loop_
_geom_torsion_atom_site_label_1
_geom_torsion_atom_site_label_2
_geom_torsion_atom_site_label_3
_geom_torsion_atom_site_label_4
_geom_torsion
C(19) Si(1) C(31) C(32) 55.8(3)
C(19) Si(1) C(31) C(34) -67.5(2)
C(19) Si(1) C(31) C(33) 174.3(2)
C(31) Si(1) C(19) C(20) -155.1(2)
C(31) Si(1) C(19) C(24) 29.7(3)
C(19) Si(1) C(7) C(12) 64.2(3)
C(19) Si(1) C(7) C(8) -117.2(2)
C(7) Si(1) C(19) C(20) 74.9(3)
C(7) Si(1) C(19) C(24) -100.3(3)
C(19) Si(1) C(1) C(6) 116.5(2)
C(19) Si(1) C(1) C(2) -65.5(4)
C(1) Si(1) C(19) C(20) -25.2(3)
C(1) Si(1) C(19) C(24) 159.6(3)
C(31) Si(1) C(7) C(12) -68.0(3)
C(31) Si(1) C(7) C(8) 110.5(2)
C(7) Si(1) C(31) C(32) -174.7(2)
C(7) Si(1) C(31) C(34) 62.0(2)
C(7) Si(1) C(31) C(33) -56.2(2)
C(31) Si(1) C(1) C(6) -111.3(2)
C(31) Si(1) C(1) C(2) 66.7(4)
C(1) Si(1) C(31) C(32) -73.7(2)
C(1) Si(1) C(31) C(34) 163.0(2)
C(1) Si(1) C(31) C(33) 44.8(2)
C(7) Si(1) C(1) C(6) 3.3(2)
C(7) Si(1) C(1) C(2) -178.7(4)
C(1) Si(1) C(7) C(12) 177.6(3)
C(1) Si(1) C(7) C(8) -3.8(2)
C(10) Si(2) C(13) C(18) 177.9(4)
C(10) Si(2) C(13) C(14) -0.4(2)
C(13) Si(2) C(10) C(11) 0.1(2)
C(13) Si(2) C(10) C(9) 179.6(3)
C(10) Si(2) C(25) C(30) 155.1(3)
C(10) Si(2) C(25) C(26) -27.8(3)
C(25) Si(2) C(10) C(11) -117.3(2)
C(25) Si(2) C(10) C(9) 62.2(4)
C(10) Si(2) C(35) C(38) -170.6(2)
C(10) Si(2) C(35) C(37) 68.7(3)
C(10) Si(2) C(35) C(36) -50.4(3)
C(35) Si(2) C(10) C(11) 117.0(2)
C(35) Si(2) C(10) C(9) -63.5(4)
C(13) Si(2) C(25) C(30) 52.4(3)
C(13) Si(2) C(25) C(26) -130.5(3)
C(25) Si(2) C(13) C(18) -67.0(4)
C(25) Si(2) C(13) C(14) 114.8(2)
C(13) Si(2) C(35) C(38) -67.3(3)
C(13) Si(2) C(35) C(37) 172.0(2)
C(13) Si(2) C(35) C(36) 53.0(2)
C(35) Si(2) C(13) C(18) 61.0(4)
C(35) Si(2) C(13) C(14) -117.3(2)
C(25) Si(2) C(35) C(38) 62.9(3)
C(25) Si(2) C(35) C(37) -57.8(3)
C(25) Si(2) C(35) C(36) -176.9(2)
C(35) Si(2) C(25) C(30) -77.3(3)
C(35) Si(2) C(25) C(26) 99.8(3)
C(14) C(15) C(16) C(17) -0.3(5)
C(16) C(15) C(14) C(13) -0.6(6)
C(16) C(15) C(14) C(11) 178.1(3)
C(13) C(18) C(17) C(16) -0.8(6)
C(17) C(18) C(13) Si(2) -178.3(3)
C(17) C(18) C(13) C(14) -0.1(4)
Si(2) C(10) C(11) C(14) 0.2(3)
Si(2) C(10) C(11) C(12) 179.6(2)
Si(2) C(10) C(9) C(8) -178.8(3)
C(11) C(10) C(9) C(8) 0.7(5)
C(9) C(10) C(11) C(14) -179.4(3)
C(9) C(10) C(11) C(12) 0.0(5)
C(15) C(14) C(13) Si(2) 179.4(3)
C(15) C(14) C(13) C(18) 0.8(5)
C(15) C(14) C(11) C(10) -179.2(3)
C(15) C(14) C(11) C(12) 1.4(6)
C(13) C(14) C(11) C(10) -0.5(5)
C(13) C(14) C(11) C(12) -179.9(2)
C(11) C(14) C(13) Si(2) 0.6(4)
C(11) C(14) C(13) C(18) -178.0(3)
C(2) C(3) C(4) C(5) 1.9(6)
C(4) C(3) C(2) C(1) -0.8(6)
Si(1) C(19) C(20) C(21) -176.5(3)
Si(1) C(19) C(24) C(23) 176.4(3)
C(20) C(19) C(24) C(23) 1.1(5)
C(24) C(19) C(20) C(21) -0.9(5)
C(15) C(16) C(17) C(18) 1.0(6)
C(25) C(30) C(29) C(28) 1.6(6)
C(29) C(30) C(25) Si(2) 176.4(3)
C(29) C(30) C(25) C(26) -0.8(5)
C(10) C(11) C(12) C(7) 0.0(4)
C(14) C(11) C(12) C(7) 179.4(3)
Si(2) C(25) C(26) C(27) -176.7(3)
C(30) C(25) C(26) C(27) 0.6(6)
C(6) C(5) C(4) C(3) -2.0(6)
C(4) C(5) C(6) C(1) 1.2(5)
C(4) C(5) C(6) C(8) -178.7(3)
C(11) C(12) C(7) Si(1) 177.6(2)
C(11) C(12) C(7) C(8) -0.8(5)
Si(1) C(7) C(8) C(6) 3.5(4)
Si(1) C(7) C(8) C(9) -177.2(2)
C(12) C(7) C(8) C(6) -177.8(3)
C(12) C(7) C(8) C(9) 1.5(5)
C(30) C(29) C(28) C(27) -2.0(6)
C(5) C(6) C(1) Si(1) 178.1(3)
C(5) C(6) C(1) C(2) -0.2(4)
C(5) C(6) C(8) C(7) 178.9(3)
C(5) C(6) C(8) C(9) -0.4(6)
C(1) C(6) C(8) C(7) -1.0(5)
C(1) C(6) C(8) C(9) 179.7(3)
C(8) C(6) C(1) Si(1) -2.0(4)
C(8) C(6) C(1) C(2) 179.7(3)
Si(1) C(1) C(2) C(3) -177.8(3)
C(6) C(1) C(2) C(3) 0.0(5)
C(29) C(28) C(27) C(26) 1.7(6)
C(25) C(26) C(27) C(28) -1.0(6)
Cl(2) C(39) C(40) Cl(1) -66.8(3)
C(7) C(8) C(9) C(10) -1.5(5)
C(6) C(8) C(9) C(10) 177.8(3)
C(22) C(21) C(20) C(19) 0.1(4)
C(20) C(21) C(22) C(23) 0.6(6)
C(21) C(22) C(23) C(24) -0.5(6)
C(19) C(24) C(23) C(22) -0.4(6)
